data_4515334
loop_
_publ_author_name
'Xing, Kai'
'Fan, Ruiqing'
'Wang, Fengyou'
'Nie, Huan'
'Du, Xi'
'Gai, Shuang'
'Wang, Ping'
'Yang, Yulin'

_publ_section_title
;
 Dual-Stimulus-Triggered Programmable Drug Release and Luminescent
 Ratiometric pH Sensing from Chemically Stable Biocompatible Zinc
 Metal-Organic Framework.
;
_journal_issue 26
_journal_name_full 'ACS applied materials &amp; interfaces'
_journal_page_first 22746
_journal_page_last 22756
_journal_paper_doi 10.1021/acsami.8b06270
_journal_volume 10
_journal_year 2018
_chemical_formula_sum 'C13 H9 N O6 Zn'
_chemical_formula_weight 340.58
_space_group_IT_number 14
_space_group_name_Hall '-P 2ybc'
_space_group_name_H-M_alt 'P 1 21/c 1'
_symmetry_cell_setting monoclinic
_symmetry_space_group_name_H-M 'P 1 21/c 1'
_atom_sites_solution_hydrogens geom
_atom_sites_solution_primary direct
_atom_sites_solution_secondary difmap
_audit_creation_method SHELXL-97
_cell_angle_alpha 90.00
_cell_angle_beta 108.634(8)
_cell_angle_gamma 90.00
_cell_formula_units_Z 4
_cell_length_a 5.664(3)
_cell_length_b 26.555(13)
_cell_length_c 8.771(4)
_cell_measurement_reflns_used 2219
_cell_measurement_temperature 296(2)
_cell_measurement_theta_max 26.41
_cell_measurement_theta_min 2.89
_cell_volume 1250.1(11)
_computing_cell_refinement 'Bruker SMART'
_computing_data_collection 'Bruker SMART'
_computing_data_reduction 'Bruker SAINT'
_computing_molecular_graphics 'Bruker SHELXTL'
_computing_publication_material 'Bruker SHELXTL'
_computing_structure_refinement 'SHELXL-97 (Sheldrick, 1997)'
_computing_structure_solution 'SHELXS-97 (Sheldrick, 1990)'
_diffrn_ambient_temperature 296(2)
_diffrn_measured_fraction_theta_full 1.000
_diffrn_measured_fraction_theta_max 0.977
_diffrn_measurement_device_type 'CCD area detector'
_diffrn_measurement_method 'phi and omega scans'
_diffrn_radiation_monochromator graphite
_diffrn_radiation_source 'fine-focus sealed tube'
_diffrn_radiation_type MoK\a
_diffrn_radiation_wavelength 0.71073
_diffrn_reflns_av_R_equivalents 0.0292
_diffrn_reflns_av_sigmaI/netI 0.0394
_diffrn_reflns_limit_h_max 5
_diffrn_reflns_limit_h_min -7
_diffrn_reflns_limit_k_max 34
_diffrn_reflns_limit_k_min -34
_diffrn_reflns_limit_l_max 11
_diffrn_reflns_limit_l_min -11
_diffrn_reflns_number 7607
_diffrn_reflns_theta_full 25.00
_diffrn_reflns_theta_max 27.71
_diffrn_reflns_theta_min 1.53
_exptl_absorpt_coefficient_mu 1.993
_exptl_absorpt_correction_T_max 0.7155
_exptl_absorpt_correction_T_min 0.5956
_exptl_absorpt_correction_type none
_exptl_crystal_colour yellow
_exptl_crystal_density_diffrn 1.810
_exptl_crystal_density_method 'not measured'
_exptl_crystal_description block
_exptl_crystal_F_000 688
_exptl_crystal_size_max 0.29
_exptl_crystal_size_mid 0.21
_exptl_crystal_size_min 0.18
_refine_diff_density_max 0.420
_refine_diff_density_min -0.419
_refine_diff_density_rms 0.106
_refine_ls_extinction_method none
_refine_ls_goodness_of_fit_ref 1.106
_refine_ls_hydrogen_treatment mixed
_refine_ls_matrix_type full
_refine_ls_number_parameters 190
_refine_ls_number_reflns 2885
_refine_ls_number_restraints 0
_refine_ls_restrained_S_all 1.106
_refine_ls_R_factor_all 0.0585
_refine_ls_R_factor_gt 0.0362
_refine_ls_shift/su_max 0.000
_refine_ls_shift/su_mean 0.000
_refine_ls_structure_factor_coef Fsqd
_refine_ls_weighting_details 'calc w=1/[\s^2^(Fo^2^)+(0.0623P)^2^+0.0000P] where P=(Fo^2^+2Fc^2^)/3'
_refine_ls_weighting_scheme calc
_refine_ls_wR_factor_gt 0.0951
_refine_ls_wR_factor_ref 0.1147
_reflns_number_gt 2104
_reflns_number_total 2885
_reflns_threshold_expression >2sigma(I)
_cod_data_source_file am8b06270_si_002.cif
_cod_data_source_block Zn-cpon
_cod_depositor_comments
;
The following automatic conversions were performed:

data item '_symmetry_cell_setting' value 'Monoclinic' was changed to
'monoclinic' in accordance with the
/home/data/users/saulius/crontab/automatic-downloads/current/ACS/lib/dictionaries/cif_core.dic
dictionary named 'cif_core.dic' version 2.4.2 last updated on
2011-04-26.

Automatic conversion script
Id: cif_fix_values 6909 2019-04-08 15:41:33Z antanas 
;
_cod_original_cell_volume 1250.1(10)
_cod_original_sg_symbol_H-M P2(1)/c
_cod_database_code 4515334

loop_
_symmetry_equiv_pos_as_xyz
'x, y, z'
'-x, y+1/2, -z+1/2'
'-x, -y, -z'
'x, -y-1/2, z-1/2'

loop_
_atom_site_label
_atom_site_type_symbol
_atom_site_fract_x
_atom_site_fract_y
_atom_site_fract_z
_atom_site_U_iso_or_equiv
_atom_site_adp_type
_atom_site_occupancy
_atom_site_symmetry_multiplicity
_atom_site_calc_flag
_atom_site_refinement_flags
Zn1 Zn 0.29210(7) 0.330360(13) 0.71688(4) 0.03383(15) Uani 1 1 d .
O1 O 0.2944(4) 0.22676(9) 0.6360(3) 0.0538(7) Uani 1 1 d .
O2 O 0.5440(5) 0.27931(8) 0.8083(3) 0.0496(7) Uani 1 1 d .
O3 O 0.6438(5) 0.37561(10) 0.6379(4) 0.0629(8) Uani 1 1 d .
O4 O 0.4127(4) 0.39813(8) 0.7828(3) 0.0401(6) Uani 1 1 d .
O5 O -0.0676(6) 0.40683(10) 0.1296(3) 0.0662(9) Uani 1 1 d .
O6 O 0.0674(5) 0.31826(10) 0.8492(3) 0.0562(7) Uani 1 1 d .
H6A H 0.1536 0.3173 0.9482 0.084 Uiso 1 1 d R
H6B H -0.0384 0.3420 0.8335 0.084 Uiso 1 1 d R
N1 N 0.0571(5) 0.33146(8) 0.4892(3) 0.0289(6) Uani 1 1 d .
C1 C -0.1295(5) 0.29920(11) 0.4406(4) 0.0298(7) Uani 1 1 d .
H1A H -0.1414 0.2737 0.5105 0.036 Uiso 1 1 calc R
C2 C -0.3076(5) 0.30165(11) 0.2906(3) 0.0287(7) Uani 1 1 d .
C3 C -0.2892(7) 0.33962(12) 0.1890(4) 0.0370(8) Uani 1 1 d .
H3A H -0.4090 0.3431 0.0884 0.044 Uiso 1 1 calc R
C4 C -0.0916(7) 0.37257(13) 0.2376(4) 0.0389(8) Uani 1 1 d .
C5 C 0.0792(6) 0.36773(12) 0.3893(4) 0.0361(7) Uani 1 1 d .
H5B H 0.2121 0.3901 0.4226 0.043 Uiso 1 1 calc R
C6 C 0.9345(7) 0.54938(14) 0.8170(4) 0.0429(9) Uani 1 1 d .
C7 C 0.9982(7) 0.51656(15) 0.7163(4) 0.0486(10) Uani 1 1 d .
H7A H 1.1193 0.5254 0.6703 0.058 Uiso 1 1 calc R
C8 C 0.8827(7) 0.47059(14) 0.6835(4) 0.0431(8) Uani 1 1 d .
H8A H 0.9290 0.4479 0.6174 0.052 Uiso 1 1 calc R
C9 C 0.6991(6) 0.45779(12) 0.7478(4) 0.0316(7) Uani 1 1 d .
C10 C 0.6325(6) 0.49215(12) 0.8446(4) 0.0363(7) Uani 1 1 d .
H10A H 0.5061 0.4841 0.8868 0.044 Uiso 1 1 calc R
C11 C 0.7486(7) 0.53799(13) 0.8798(4) 0.0433(8) Uani 1 1 d .
H11A H 0.7020 0.5609 0.9451 0.052 Uiso 1 1 calc R
C12 C 0.4922(6) 0.23668(12) 0.7390(4) 0.0342(7) Uani 1 1 d .
C13 C 0.5804(6) 0.40717(12) 0.7206(4) 0.0343(7) Uani 1 1 d .

loop_
_atom_site_aniso_label
_atom_site_aniso_U_11
_atom_site_aniso_U_22
_atom_site_aniso_U_33
_atom_site_aniso_U_23
_atom_site_aniso_U_13
_atom_site_aniso_U_12
Zn1 0.0343(2) 0.0198(2) 0.0328(2) -0.00143(14) -0.00980(16) 0.00201(14)
O1 0.0460(15) 0.0461(15) 0.0470(15) -0.0122(12) -0.0166(11) 0.0176(12)
O2 0.0514(15) 0.0249(12) 0.0503(15) -0.0065(11) -0.0150(11) 0.0138(10)
O3 0.0627(18) 0.0416(16) 0.088(2) -0.0302(15) 0.0282(16) -0.0043(13)
O4 0.0435(13) 0.0259(12) 0.0472(14) -0.0074(10) 0.0090(11) -0.0093(10)
O5 0.091(2) 0.0596(17) 0.0293(13) 0.0105(12) -0.0075(13) -0.0525(16)
O6 0.0380(14) 0.0621(17) 0.0580(17) 0.0276(14) 0.0005(12) 0.0024(12)
N1 0.0315(13) 0.0189(12) 0.0270(13) -0.0002(10) -0.0038(10) -0.0012(10)
C1 0.0326(15) 0.0201(14) 0.0291(16) 0.0017(12) -0.0008(12) -0.0022(12)
C2 0.0320(15) 0.0204(15) 0.0272(16) -0.0016(12) 0.0005(12) -0.0029(12)
C3 0.0435(18) 0.0318(18) 0.0235(16) 0.0019(13) -0.0066(13) -0.0109(14)
C4 0.0468(19) 0.0340(18) 0.0279(17) 0.0033(14) 0.0005(14) -0.0139(15)
C5 0.0356(17) 0.0318(17) 0.0319(17) -0.0002(13) -0.0021(13) -0.0111(13)
C6 0.050(2) 0.038(2) 0.0269(17) 0.0078(15) -0.0062(15) -0.0188(16)
C7 0.042(2) 0.064(3) 0.038(2) 0.0130(19) 0.0110(16) -0.0149(18)
C8 0.0424(19) 0.050(2) 0.0363(19) 0.0010(16) 0.0115(16) 0.0019(17)
C9 0.0307(15) 0.0289(16) 0.0280(16) 0.0002(13) -0.0007(13) -0.0009(12)
C10 0.0401(17) 0.0300(17) 0.0393(18) -0.0075(14) 0.0134(15) -0.0098(14)
C11 0.054(2) 0.0326(18) 0.040(2) -0.0023(15) 0.0099(17) -0.0085(16)
C12 0.0397(17) 0.0269(16) 0.0275(16) 0.0003(13) -0.0010(13) 0.0087(13)
C13 0.0308(16) 0.0278(17) 0.0351(18) -0.0039(14) -0.0027(14) 0.0034(13)

loop_
_atom_type_symbol
_atom_type_description
_atom_type_scat_dispersion_real
_atom_type_scat_dispersion_imag
_atom_type_scat_source
C C 0.0033 0.0016 'International Tables Vol C Tables 4.2.6.8 and 6.1.1.4'
H H 0.0000 0.0000 'International Tables Vol C Tables 4.2.6.8 and 6.1.1.4'
N N 0.0061 0.0033 'International Tables Vol C Tables 4.2.6.8 and 6.1.1.4'
O O 0.0106 0.0060 'International Tables Vol C Tables 4.2.6.8 and 6.1.1.4'
Zn Zn 0.2839 1.4301 'International Tables Vol C Tables 4.2.6.8 and 6.1.1.4'

loop_
_geom_angle_atom_site_label_1
_geom_angle_atom_site_label_2
_geom_angle_atom_site_label_3
_geom_angle
_geom_angle_site_symmetry_3
O2 Zn1 O4 112.36(10) .
O2 Zn1 O6 99.64(12) .
O4 Zn1 O6 101.77(11) .
O2 Zn1 N1 125.71(10) .
O4 Zn1 N1 109.81(10) .
O6 Zn1 N1 103.62(11) .
C12 O2 Zn1 113.3(2) .
C13 O4 Zn1 106.8(2) .
C4 O5 C6 119.6(3) 3_666
C1 N1 C5 119.3(3) .
C1 N1 Zn1 121.2(2) .
C5 N1 Zn1 119.3(2) .
N1 C1 C2 122.9(3) .
C3 C2 C1 118.0(3) .
C3 C2 C12 121.1(3) 4_465
C1 C2 C12 120.9(3) 4_465
C2 C3 C4 119.3(3) .
O5 C4 C3 117.7(3) .
O5 C4 C5 122.9(3) .
C3 C4 C5 119.3(3) .
N1 C5 C4 121.1(3) .
C11 C6 C7 120.9(3) .
C11 C6 O5 117.1(3) 3_666
C7 C6 O5 121.7(3) 3_666
C6 C7 C8 119.7(3) .
C7 C8 C9 120.5(3) .
C8 C9 C10 118.7(3) .
C8 C9 C13 121.3(3) .
C10 C9 C13 119.9(3) .
C11 C10 C9 121.3(3) .
C6 C11 C10 118.7(3) .
O1 C12 O2 124.1(3) .
O1 C12 C2 120.6(3) 4_666
O2 C12 C2 115.3(3) 4_666
O3 C13 O4 121.7(3) .
O3 C13 C9 120.4(3) .
O4 C13 C9 117.9(3) .

loop_
_geom_bond_atom_site_label_1
_geom_bond_atom_site_label_2
_geom_bond_distance
_geom_bond_site_symmetry_2
Zn1 O2 1.946(2) .
Zn1 O4 1.946(2) .
Zn1 O6 2.003(3) .
Zn1 N1 2.015(3) .
O1 C12 1.222(4) .
O2 C12 1.274(4) .
O3 C13 1.234(4) .
O4 C13 1.261(4) .
O5 C4 1.351(4) .
O5 C6 1.384(4) 3_666
N1 C1 1.321(4) .
N1 C5 1.335(4) .
C1 C2 1.380(4) .
C2 C3 1.371(4) .
C2 C12 1.483(4) 4_465
C3 C4 1.377(4) .
C4 C5 1.379(4) .
C6 C11 1.369(5) .
C6 C7 1.369(6) .
C6 O5 1.383(4) 3_666
C7 C8 1.371(5) .
C8 C9 1.375(5) .
C9 C10 1.379(5) .
C9 C13 1.488(4) .
C10 C11 1.371(4) .
C12 C2 1.483(4) 4_666
